data_7051157
loop_
_publ_author_name
'Marek Necas'
'Mark R. St J. Foreman'
'Jarom\'ir Marek'
'J. Derek Woollins'
'Josef Novosad'

_publ_section_title
;
 New mixed-donor unsymmetrical P--N--P ligands and their palladium(II)
 complexes
;
_journal_issue 10
_journal_name_full 'New J. Chem.'
_journal_page_first 1256
_journal_page_last 1263
_journal_paper_doi 10.1039/b103501k
_journal_volume 25
_journal_year 2001
_chemical_formula_moiety Ph2P(Se)-NH-P(S)(OPh)2
_chemical_formula_sum 'C24 H21 N O2 P2 S Se'
_chemical_formula_weight 528.38
_chemical_name_systematic
; 
? 
;
_space_group_IT_number 15
_symmetry_cell_setting monoclinic
_symmetry_space_group_name_Hall '-C 2yc'
_symmetry_space_group_name_H-M 'C 1 2/c 1'
_atom_sites_solution_hydrogens geom
_atom_sites_solution_primary direct
_atom_sites_solution_secondary difmap
_audit_creation_method SHELXL-97
_cell_angle_alpha 90.00
_cell_angle_beta 108.97(3)
_cell_angle_gamma 90.00
_cell_formula_units_Z 8
_cell_length_a 23.236(5)
_cell_length_b 9.654(2)
_cell_length_c 22.026(4)
_cell_measurement_temperature 293(2)
_cell_volume 4672.5(18)
_computing_structure_refinement 'SHELXL-97 (Sheldrick, 1997)'
_computing_structure_solution 'SHELXS-97 (Sheldrick, 1990)'
_diffrn_ambient_temperature 293(2)
_diffrn_measured_fraction_theta_full 0.416
_diffrn_measured_fraction_theta_max 0.416
_diffrn_radiation_monochromator graphite
_diffrn_radiation_source 'fine-focus sealed tube'
_diffrn_radiation_type MoK\a
_diffrn_radiation_wavelength 0.71073
_diffrn_reflns_av_R_equivalents 0.0495
_diffrn_reflns_av_sigmaI/netI 0.0336
_diffrn_reflns_limit_h_max 22
_diffrn_reflns_limit_h_min -22
_diffrn_reflns_limit_k_max 0
_diffrn_reflns_limit_k_min -10
_diffrn_reflns_limit_l_max 22
_diffrn_reflns_limit_l_min 0
_diffrn_reflns_number 2880
_diffrn_reflns_theta_full 22.67
_diffrn_reflns_theta_max 22.67
_diffrn_reflns_theta_min 3.37
_exptl_absorpt_coefficient_mu 1.855
_exptl_crystal_density_diffrn 1.502
_exptl_crystal_density_method 'not measured'
_exptl_crystal_F_000 2144
_exptl_crystal_size_max 0.50
_exptl_crystal_size_mid 0.40
_exptl_crystal_size_min 0.40
_refine_diff_density_max 0.686
_refine_diff_density_min -0.980
_refine_diff_density_rms 0.091
_refine_ls_extinction_method none
_refine_ls_goodness_of_fit_ref 1.015
_refine_ls_hydrogen_treatment mixed
_refine_ls_matrix_type full
_refine_ls_number_parameters 284
_refine_ls_number_reflns 2789
_refine_ls_number_restraints 0
_refine_ls_restrained_S_all 1.015
_refine_ls_R_factor_all 0.0492
_refine_ls_R_factor_gt 0.0342
_refine_ls_shift/su_max 0.002
_refine_ls_shift/su_mean 0.000
_refine_ls_structure_factor_coef Fsqd
_refine_ls_weighting_details 'w=1/[\s^2^(Fo^2^)+(0.0768P)^2^+0.0000P] where P=(Fo^2^+2Fc^2^)/3'
_refine_ls_weighting_scheme calc
_refine_ls_wR_factor_gt 0.0939
_refine_ls_wR_factor_ref 0.1014
_reflns_number_gt 2268
_reflns_number_total 2789
_reflns_threshold_expression >2sigma(I)
_cod_data_source_file b103501k.txt
_cod_data_source_block 5.cif
_cod_depositor_comments
;
The following automatic conversions were performed:
'_symmetry_cell_setting' value 'Monoclinic' changed to 'monoclinic'
according to '/home/saulius/struct/CIF-dictionaries/cif_core.dic'
dictionary named 'cif_core.dic' version 2.4.1 from 2010-06-29.

Automatic conversion script
Id: cif_fix_enum 1527 2010-12-29 10:47:43Z saulius 

The following automatic conversions were performed:

'_refine_ls_weighting_scheme' value 'calc
w=1/[\s^2^(Fo^2^)+(0.0768P)^2^+0.0000P] where P=(Fo^2^+2Fc^2^)/3' was
changed to 'calc'. New tag '_refine_ls_weighting_details' was
created. The value of the new tag was set to
'w=1/[\s^2^(Fo^2^)+(0.0768P)^2^+0.0000P] where P=(Fo^2^+2Fc^2^)/3'.

Automatic conversion script
Id: cif_fix_values 3143 2015-03-26 13:38:13Z robertas 
;
_cod_original_cell_volume 4672.5(16)
_cod_original_sg_symbol_H-M C2/c
_cod_database_code 7051157

loop_
_symmetry_equiv_pos_as_xyz
'x, y, z'
'-x, y, -z+1/2'
'x+1/2, y+1/2, z'
'-x+1/2, y+1/2, -z+1/2'
'-x, -y, -z'
'x, -y, z-1/2'
'-x+1/2, -y+1/2, -z'
'x+1/2, -y+1/2, z-1/2'

loop_
_atom_site_label
_atom_site_type_symbol
_atom_site_fract_x
_atom_site_fract_y
_atom_site_fract_z
_atom_site_U_iso_or_equiv
_atom_site_adp_type
_atom_site_occupancy
_atom_site_calc_flag
_atom_site_refinement_flags
_atom_site_disorder_assembly
_atom_site_disorder_group
Se Se 0.270825(16) 0.76585(4) 0.202641(17) 0.02262(19) Uani 1 d . . .
P2 P 0.36178(4) 0.75354(8) 0.25921(4) 0.0141(3) Uani 1 d . . .
S S 0.47369(4) 0.53359(8) 0.14809(4) 0.0182(3) Uani 1 d . . .
P1 P 0.40396(4) 0.63102(8) 0.15410(4) 0.0132(3) Uani 1 d . . .
O2 O 0.39504(10) 0.7858(2) 0.12871(11) 0.0152(5) Uani 1 d . . .
O1 O 0.34087(10) 0.5680(2) 0.11226(10) 0.0163(5) Uani 1 d . . .
N N 0.40442(14) 0.6517(3) 0.22752(15) 0.0155(7) Uani 1 d . . .
H0 H 0.4307(16) 0.619(4) 0.2508(17) 0.004(10) Uiso 1 d . . .
C16 C 0.40633(18) 0.5220(4) 0.44979(19) 0.0304(10) Uani 1 d . . .
H16 H 0.4176 0.4724 0.4881 0.036 Uiso 1 calc R . .
C22 C 0.4588(2) 1.1694(4) 0.3101(2) 0.0370(11) Uani 1 d . . .
H22 H 0.4785 1.2540 0.3213 0.044 Uiso 1 calc R . .
C21 C 0.49191(18) 1.0480(4) 0.32158(18) 0.0278(9) Uani 1 d . . .
H21 H 0.5339 1.0504 0.3409 0.033 Uiso 1 calc R . .
C1 C 0.32567(16) 0.4250(3) 0.11077(16) 0.0167(8) Uani 1 d . . .
C13 C 0.37698(15) 0.6674(3) 0.33573(16) 0.0163(8) Uani 1 d . . .
C17 C 0.37711(19) 0.4566(4) 0.39249(19) 0.0307(10) Uani 1 d . . .
H17 H 0.3672 0.3632 0.3922 0.037 Uiso 1 calc R . .
C18 C 0.36245(17) 0.5293(4) 0.33557(18) 0.0243(9) Uani 1 d . . .
H18 H 0.3427 0.4848 0.2970 0.029 Uiso 1 calc R . .
C19 C 0.39985(16) 0.9191(3) 0.27644(16) 0.0169(8) Uani 1 d . . .
C23 C 0.3966(2) 1.1652(4) 0.2821(2) 0.0364(11) Uani 1 d . . .
H23 H 0.3743 1.2471 0.2743 0.044 Uiso 1 calc R . .
C20 C 0.46229(16) 0.9230(4) 0.30420(17) 0.0217(9) Uani 1 d . . .
H20 H 0.4845 0.8411 0.3112 0.026 Uiso 1 calc R . .
C6 C 0.3416(2) 0.3406(4) 0.0698(2) 0.0384(11) Uani 1 d . . .
H6 H 0.3647 0.3742 0.0455 0.046 Uiso 1 calc R . .
C15 C 0.41872(17) 0.6616(4) 0.44998(18) 0.0275(10) Uani 1 d . . .
H15 H 0.4375 0.7065 0.4887 0.033 Uiso 1 calc R . .
C5 C 0.3230(2) 0.2036(5) 0.0646(2) 0.0517(14) Uani 1 d . . .
H5 H 0.3338 0.1440 0.0369 0.062 Uiso 1 calc R . .
C14 C 0.40367(17) 0.7353(4) 0.39351(18) 0.0198(9) Uani 1 d . . .
H14 H 0.4113 0.8299 0.3941 0.024 Uiso 1 calc R . .
C3 C 0.27266(18) 0.2435(4) 0.1407(2) 0.0243(9) Uani 1 d . . .
H3 H 0.2489 0.2109 0.1644 0.029 Uiso 1 calc R . .
C4 C 0.2886(2) 0.1561(4) 0.1003(2) 0.0348(10) Uani 1 d . . .
H4 H 0.2761 0.0641 0.0970 0.042 Uiso 1 calc R . .
C24 C 0.36734(18) 1.0409(4) 0.26572(18) 0.0254(9) Uani 1 d . . .
H24 H 0.3252 1.0387 0.2472 0.030 Uiso 1 calc R . .
C2 C 0.29130(16) 0.3800(4) 0.14674(17) 0.0201(8) Uani 1 d . . .
H2 H 0.2808 0.4396 0.1746 0.024 Uiso 1 calc R . .
C12 C 0.32300(16) 0.8372(3) 0.02569(17) 0.0186(8) Uani 1 d . . .
H12 H 0.2914 0.8212 0.0420 0.022 Uiso 1 calc R . .
C7 C 0.38247(15) 0.8200(3) 0.06391(16) 0.0140(8) Uani 1 d . . .
C9 C 0.41660(18) 0.8852(4) -0.02195(18) 0.0276(10) Uani 1 d . . .
H9 H 0.4482 0.9024 -0.0382 0.033 Uiso 1 calc R . .
C8 C 0.42982(17) 0.8419(4) 0.04050(17) 0.0240(9) Uani 1 d . . .
H8 H 0.4699 0.8279 0.0664 0.029 Uiso 1 calc R . .
C11 C 0.31106(18) 0.8779(3) -0.03621(17) 0.0240(9) Uani 1 d . . .
H11 H 0.2709 0.8890 -0.0625 0.029 Uiso 1 calc R . .
C10 C 0.35793(18) 0.9031(4) -0.06043(18) 0.0254(9) Uani 1 d . . .
H10 H 0.3495 0.9320 -0.1027 0.030 Uiso 1 calc R . .

loop_
_atom_site_aniso_label
_atom_site_aniso_U_11
_atom_site_aniso_U_22
_atom_site_aniso_U_33
_atom_site_aniso_U_23
_atom_site_aniso_U_13
_atom_site_aniso_U_12
Se 0.0087(3) 0.0306(3) 0.0262(3) -0.00274(15) 0.0024(2) 0.00477(14)
P2 0.0102(6) 0.0142(5) 0.0176(6) -0.0011(3) 0.0041(5) 0.0021(3)
S 0.0117(5) 0.0190(5) 0.0247(6) -0.0040(4) 0.0071(4) 0.0027(3)
P1 0.0084(5) 0.0128(5) 0.0183(5) -0.0009(3) 0.0042(4) -0.0006(3)
O2 0.0139(14) 0.0145(12) 0.0165(14) 0.0004(10) 0.0039(11) 0.0003(10)
O1 0.0115(13) 0.0151(12) 0.0203(13) -0.0030(9) 0.0025(11) -0.0035(10)
N 0.0077(17) 0.0139(15) 0.0220(18) 0.0041(13) 0.0011(15) 0.0076(13)
C16 0.032(3) 0.037(2) 0.027(2) 0.0075(18) 0.016(2) 0.0043(19)
C22 0.054(3) 0.016(2) 0.040(3) -0.0054(17) 0.014(2) -0.0106(19)
C21 0.023(2) 0.023(2) 0.033(2) -0.0033(17) 0.0031(19) -0.0082(17)
C1 0.015(2) 0.0146(18) 0.0188(19) -0.0024(14) 0.0035(17) -0.0027(14)
C13 0.0079(19) 0.0179(19) 0.025(2) 0.0004(15) 0.0084(16) 0.0060(14)
C17 0.041(3) 0.021(2) 0.035(3) 0.0076(18) 0.019(2) -0.0015(17)
C18 0.024(2) 0.024(2) 0.027(2) -0.0047(16) 0.0109(18) -0.0029(16)
C19 0.019(2) 0.0148(18) 0.0174(19) -0.0018(14) 0.0064(16) 0.0004(15)
C23 0.044(3) 0.018(2) 0.043(3) -0.0021(18) 0.009(2) 0.0081(19)
C20 0.019(2) 0.019(2) 0.028(2) 0.0005(15) 0.0081(18) 0.0026(15)
C6 0.052(3) 0.033(2) 0.045(3) -0.014(2) 0.036(2) -0.020(2)
C15 0.023(2) 0.037(2) 0.025(2) -0.0039(17) 0.0117(19) -0.0034(17)
C5 0.075(4) 0.032(2) 0.065(3) -0.027(2) 0.048(3) -0.025(3)
C14 0.013(2) 0.0242(19) 0.024(2) -0.0010(16) 0.0086(18) -0.0044(14)
C3 0.017(2) 0.028(2) 0.031(2) 0.0032(16) 0.013(2) -0.0065(15)
C4 0.039(3) 0.023(2) 0.048(3) -0.0070(19) 0.022(2) -0.0151(18)
C24 0.021(2) 0.020(2) 0.031(2) 0.0005(16) 0.0045(19) 0.0066(16)
C2 0.012(2) 0.023(2) 0.027(2) -0.0013(15) 0.0083(17) 0.0014(15)
C12 0.012(2) 0.0166(18) 0.026(2) -0.0011(15) 0.0050(17) -0.0018(14)
C7 0.014(2) 0.0111(17) 0.017(2) -0.0012(14) 0.0052(16) -0.0025(14)
C9 0.027(3) 0.033(2) 0.026(2) 0.0014(17) 0.013(2) -0.0036(17)
C8 0.016(2) 0.032(2) 0.022(2) 0.0014(16) 0.0028(18) -0.0031(16)
C11 0.021(2) 0.019(2) 0.023(2) -0.0008(15) -0.0048(18) -0.0003(15)
C10 0.037(3) 0.0176(19) 0.020(2) 0.0040(15) 0.007(2) -0.0004(16)

loop_
_atom_type_symbol
_atom_type_description
_atom_type_scat_dispersion_real
_atom_type_scat_dispersion_imag
_atom_type_scat_source
C C 0.0033 0.0016 'International Tables Vol C Tables 4.2.6.8 and 6.1.1.4'
H H 0.0000 0.0000 'International Tables Vol C Tables 4.2.6.8 and 6.1.1.4'
N N 0.0061 0.0033 'International Tables Vol C Tables 4.2.6.8 and 6.1.1.4'
P P 0.1023 0.0942 'International Tables Vol C Tables 4.2.6.8 and 6.1.1.4'
S S 0.1246 0.1234 'International Tables Vol C Tables 4.2.6.8 and 6.1.1.4'
Se Se -0.0929 2.2259 'International Tables Vol C Tables 4.2.6.8 and 6.1.1.4'
O O 0.0106 0.0060 'International Tables Vol C Tables 4.2.6.8 and 6.1.1.4'

loop_
_geom_angle_atom_site_label_1
_geom_angle_atom_site_label_2
_geom_angle_atom_site_label_3
_geom_angle
_geom_angle_site_symmetry_1
_geom_angle_site_symmetry_3
_geom_angle_publ_flag
N P2 C19 106.70(15) . . ?
N P2 C13 98.82(15) . . ?
C19 P2 C13 106.10(16) . . ?
N P2 Se 113.70(12) . . ?
C19 P2 Se 114.11(12) . . ?
C13 P2 Se 115.94(12) . . ?
O1 P1 O2 99.65(13) . . ?
O1 P1 N 109.42(14) . . ?
O2 P1 N 101.14(14) . . ?
O1 P1 S 114.61(10) . . ?
O2 P1 S 117.08(10) . . ?
N P1 S 113.37(12) . . ?
C7 O2 P1 122.8(2) . . ?
C1 O1 P1 124.4(2) . . ?
P1 N P2 131.6(2) . . ?
C17 C16 C15 119.5(4) . . ?
C23 C22 C21 120.0(4) . . ?
C22 C21 C20 119.6(4) . . ?
C6 C1 C2 122.3(3) . . ?
C6 C1 O1 118.6(3) . . ?
C2 C1 O1 118.9(3) . . ?
C18 C13 C14 119.8(3) . . ?
C18 C13 P2 118.0(3) . . ?
C14 C13 P2 122.1(3) . . ?
C16 C17 C18 120.1(4) . . ?
C13 C18 C17 120.2(4) . . ?
C24 C19 C20 119.5(3) . . ?
C24 C19 P2 121.1(3) . . ?
C20 C19 P2 119.4(3) . . ?
C24 C23 C22 120.2(4) . . ?
C19 C20 C21 120.3(3) . . ?
C1 C6 C5 118.9(4) . . ?
C14 C15 C16 120.8(4) . . ?
C4 C5 C6 119.8(4) . . ?
C15 C14 C13 119.4(3) . . ?
C4 C3 C2 120.8(4) . . ?
C3 C4 C5 120.0(4) . . ?
C23 C24 C19 120.4(4) . . ?
C1 C2 C3 118.2(3) . . ?
C11 C12 C7 119.1(3) . . ?
C12 C7 C8 121.3(3) . . ?
C12 C7 O2 119.2(3) . . ?
C8 C7 O2 119.4(3) . . ?
C10 C9 C8 121.0(4) . . ?
C9 C8 C7 118.5(3) . . ?
C12 C11 C10 120.6(4) . . ?
C9 C10 C11 119.5(3) . . ?

loop_
_geom_bond_atom_site_label_1
_geom_bond_atom_site_label_2
_geom_bond_distance
_geom_bond_site_symmetry_2
_geom_bond_publ_flag
Se P2 2.0787(12) . ?
P2 N 1.699(3) . ?
P2 C19 1.806(3) . ?
P2 C13 1.808(3) . ?
S P1 1.9148(12) . ?
P1 O1 1.578(2) . ?
P1 O2 1.586(2) . ?
P1 N 1.626(3) . ?
O2 C7 1.400(4) . ?
O1 C1 1.423(4) . ?
C16 C17 1.377(6) . ?
C16 C15 1.378(6) . ?
C22 C23 1.375(6) . ?
C22 C21 1.380(6) . ?
C21 C20 1.380(5) . ?
C1 C6 1.354(5) . ?
C1 C2 1.366(5) . ?
C13 C18 1.375(5) . ?
C13 C14 1.386(5) . ?
C17 C18 1.380(5) . ?
C19 C24 1.376(5) . ?
C19 C20 1.380(5) . ?
C23 C24 1.369(5) . ?
C6 C5 1.385(6) . ?
C15 C14 1.376(5) . ?
C5 C4 1.372(6) . ?
C3 C4 1.361(5) . ?
C3 C2 1.379(5) . ?
C12 C11 1.358(5) . ?
C12 C7 1.375(5) . ?
C7 C8 1.375(5) . ?
C9 C10 1.362(5) . ?
C9 C8 1.373(5) . ?
C11 C10 1.381(5) . ?

loop_
_geom_hbond_atom_site_label_D
_geom_hbond_atom_site_label_H
_geom_hbond_atom_site_label_A
_geom_hbond_distance_DH
_geom_hbond_distance_HA
_geom_hbond_distance_DA
_geom_hbond_angle_DHA
_geom_hbond_site_symmetry_A
N H0 S 0.73(4) 2.71(4) 3.432(4) 170(3) 2_655

loop_
_cod_related_entry_id
_cod_related_entry_database
_cod_related_entry_code
1 ChemSpider 30652865
